data_1550079
loop_
_publ_author_name
'Gioia, Michael'
'Crundwell, Guy'
'Westcott, Barry L.'

_publ_section_title
;
 Tetraaqua[2,6-diacetylpyridine bis(semicarbazone)]samarium(III)
 trinitrate
;
_journal_coeditor_code SJ4193
_journal_issue 10
_journal_name_full IUCrData
_journal_page_first x181454
_journal_paper_doi 10.1107/S2414314618014542
_journal_volume 3
_journal_year 2018
_chemical_formula_iupac '[Sm (C11 H15 N7 O2) (H2 O)4] (N O3)3'
_chemical_formula_moiety 'C11 H23 N7 O6 Sm 3+, 3(N O3 -)'
_chemical_formula_sum 'C11 H23 N10 O15 Sm'
_chemical_formula_weight 685.74
_chemical_name_common 'Samarium(III) DAPSC nitrate tetrahydrate'
_chemical_name_systematic
;
Tetraaqua[2,6-diacetylpyridine bis(semicarbazone)]samarium(III) trinitrate
;
_space_group_crystal_system monoclinic
_space_group_IT_number 14
_space_group_name_Hall '-P 2ybc'
_space_group_name_H-M_alt 'P 1 21/c 1'
_symmetry_space_group_name_Hall '-P 2ybc'
_symmetry_space_group_name_H-M 'P 1 21/c 1'
_atom_sites_solution_hydrogens geom
_atom_sites_solution_primary direct
_atom_sites_solution_secondary difmap
_audit_creation_method
;
Olex2 1.2
(compiled 2018.05.29 svn.r3508 for OlexSys, GUI svn.r5506)
;
_cell_angle_alpha 90
_cell_angle_beta 138.151(10)
_cell_angle_gamma 90
_cell_formula_units_Z 4
_cell_length_a 10.0164(5)
_cell_length_b 22.7494(3)
_cell_length_c 15.0848(8)
_cell_measurement_reflns_used 23000
_cell_measurement_temperature 293(2)
_cell_measurement_theta_max 32.9430
_cell_measurement_theta_min 4.3400
_cell_volume 2293.3(5)
_computing_cell_refinement
;
CrysAlis PRO (Rigaku OD, 2018)
;
_computing_data_collection
;
CrysAlis PRO (Rigaku OD, 2018)
;
_computing_data_reduction
;
CrysAlis PRO (Rigaku OD, 2018)
;
_computing_molecular_graphics
;
ORTEP-3 for Windows (Farrugia, 2012) and Mercury (Macrae <i>et al.</i>,
2008)
;
_computing_publication_material
;
<i>OLEX2</i> (Dolomanov <i>et al.</i>,  2009)
;
_computing_structure_refinement
;
SHELXL97 (Sheldrick, 2008)
;
_computing_structure_solution
;
SHELXS97 (Sheldrick, 2008)
;
_diffrn_ambient_temperature 293(2)
_diffrn_detector_area_resol_mean 16.1790
_diffrn_measured_fraction_theta_full 0.996
_diffrn_measured_fraction_theta_max 0.753
_diffrn_measurement_device 'four-circle diffractometer'
_diffrn_measurement_device_type 'Rigaku Oxford Diffraction Xcalibur Sapphire3'
_diffrn_measurement_method '\w scans'
_diffrn_radiation_monochromator graphite
_diffrn_radiation_type MoK\a
_diffrn_radiation_wavelength 0.71073
_diffrn_reflns_av_R_equivalents 0.0971
_diffrn_reflns_av_unetI/netI 0.0480
_diffrn_reflns_limit_h_max 15
_diffrn_reflns_limit_h_min -15
_diffrn_reflns_limit_k_max 34
_diffrn_reflns_limit_k_min -35
_diffrn_reflns_limit_l_max 23
_diffrn_reflns_limit_l_min -23
_diffrn_reflns_number 123615
_diffrn_reflns_theta_full 29.000
_diffrn_reflns_theta_max 37.381
_diffrn_reflns_theta_min 4.099
_diffrn_source 'fine-focus sealed tube'
_exptl_absorpt_coefficient_mu 2.655
_exptl_absorpt_correction_T_max 1.00000
_exptl_absorpt_correction_T_min 0.57984
_exptl_absorpt_correction_type multi-scan
_exptl_absorpt_process_details
;
(CrysAlis PRO; Rigaku OD, 2018)
;
_exptl_crystal_colour yellow
_exptl_crystal_density_diffrn 1.986
_exptl_crystal_density_method 'not measured'
_exptl_crystal_description block
_exptl_crystal_F_000 1364
_exptl_crystal_size_max 0.34
_exptl_crystal_size_mid 0.30
_exptl_crystal_size_min 0.28
_refine_diff_density_max 1.708
_refine_diff_density_min -1.433
_refine_ls_extinction_method none
_refine_ls_goodness_of_fit_ref 1.029
_refine_ls_hydrogen_treatment constr
_refine_ls_matrix_type full
_refine_ls_number_parameters 378
_refine_ls_number_reflns 9028
_refine_ls_number_restraints 12
_refine_ls_restrained_S_all 1.029
_refine_ls_R_factor_all 0.0738
_refine_ls_R_factor_gt 0.0493
_refine_ls_shift/su_max 0.001
_refine_ls_shift/su_mean 0.000
_refine_ls_structure_factor_coef Fsqd
_refine_ls_weighting_details 'w=1/[\s^2^(Fo^2^)+(0.0649P)^2^+3.2075P] where P=(Fo^2^+2Fc^2^)/3'
_refine_ls_weighting_scheme calc
_refine_ls_wR_factor_gt 0.1148
_refine_ls_wR_factor_ref 0.1271
_reflns_number_gt 6975
_reflns_number_total 9028
_reflns_threshold_expression 'I > 2\s(I)'
_cod_data_source_file sj4193sup1.cif
_cod_data_source_block I
_cod_original_cell_volume 2293.3(3)
_cod_database_code 1550079

loop_
_space_group_symop_id
_space_group_symop_operation_xyz
1 'x, y, z'
2 '-x, y+1/2, -z+1/2'
3 '-x, -y, -z'
4 'x, -y-1/2, z-1/2'

loop_
_atom_site_type_symbol
_atom_site_label
_atom_site_fract_x
_atom_site_fract_y
_atom_site_fract_z
_atom_site_U_iso_or_equiv
_atom_site_adp_type
_atom_site_calc_flag
_atom_site_occupancy
_atom_site_disorder_assembly
_atom_site_disorder_group
Sm Sm1 0.43786(2) 0.39014(2) 0.21680(2) 0.02632(6) Uani d 1 . .
O O1 0.1686(4) 0.33450(12) 0.1319(3) 0.0427(6) Uani d 1 . .
O O2 0.2300(4) 0.47121(12) 0.0923(3) 0.0427(6) Uani d 1 . .
O O3 0.2453(5) 0.37078(16) -0.0110(3) 0.0520(7) Uani d 1 . .
H H3A 0.1393 0.3921 -0.0633 0.078 Uiso d 1 . .
H H3B 0.2007 0.3354 -0.0319 0.078 Uiso d 1 . .
O O4 0.7198(5) 0.43890(15) 0.4159(3) 0.0520(7) Uani d 1 . .
H H4A 0.7277 0.4753 0.4004 0.078 Uiso d 1 . .
H H4B 0.8312 0.4230 0.4514 0.078 Uiso d 1 . .
O O5 0.5973(5) 0.33437(13) 0.4133(3) 0.0497(7) Uani d 1 . .
H H5A 0.5071 0.3152 0.4018 0.074 Uiso d 1 . .
H H5B 0.6561 0.3581 0.4821 0.074 Uiso d 1 . .
O O6 0.3400(5) 0.43687(15) 0.3072(3) 0.0531(8) Uani d 1 . .
H H6A 0.3160 0.4773 0.2902 0.080 Uiso d 1 . .
H H6B 0.4425 0.4369 0.3999 0.080 Uiso d 1 . .
N N1 0.0147(6) 0.24779(17) 0.0794(5) 0.0550(10) Uani d 1 . .
H H1A -0.0845 0.2645 0.0564 0.066 Uiso calc 1 . .
H H1B 0.0166 0.2102 0.0742 0.066 Uiso calc 1 . .
N N2 0.3166(5) 0.25034(14) 0.1562(4) 0.0428(7) Uani d 1 . .
H H2 0.3179 0.2126 0.1530 0.051 Uiso calc 1 . .
N N3 0.4651(5) 0.28430(14) 0.1948(3) 0.0381(6) Uani d 1 . .
N N4 0.7029(5) 0.36044(15) 0.2395(3) 0.0388(6) Uani d 1 . .
N N5 0.5609(5) 0.46636(15) 0.1683(4) 0.0411(7) Uani d 1 . .
N N6 0.4595(5) 0.51843(15) 0.1209(4) 0.0452(8) Uani d 1 . .
H H6 0.5039 0.5498 0.1178 0.054 Uiso calc 1 . .
N N7 0.1732(6) 0.56525(16) 0.0225(4) 0.0510(9) Uani d 1 . .
H H7A 0.0595 0.5665 -0.0071 0.061 Uiso calc 1 . .
H H7B 0.2161 0.5956 0.0155 0.061 Uiso calc 1 . .
C C1 0.1656(6) 0.28011(16) 0.1229(4) 0.0380(7) Uani d 1 . .
C C2 0.6125(7) 0.26076(18) 0.2265(4) 0.0421(8) Uani d 1 . .
C C3 0.6383(10) 0.1961(2) 0.2250(7) 0.0695(16) Uani d 1 . .
H H3C 0.7503 0.1823 0.3144 0.104 Uiso calc 1 . .
H H3D 0.6616 0.1886 0.1747 0.104 Uiso calc 1 . .
H H3E 0.5194 0.1759 0.1848 0.104 Uiso calc 1 . .
C C4 0.7537(6) 0.30343(19) 0.2572(4) 0.0408(8) Uani d 1 . .
C C5 0.9236(7) 0.2862(2) 0.2931(5) 0.0538(11) Uani d 1 . .
H H5 0.9588 0.2467 0.3063 0.065 Uiso calc 1 . .
C C6 1.0377(8) 0.3290(3) 0.3083(6) 0.0609(13) Uani d 1 . .
H H6C 1.1538 0.3186 0.3355 0.073 Uiso calc 1 . .
C C7 0.9796(8) 0.3867(2) 0.2833(6) 0.0542(12) Uani d 1 . .
H H7 1.0520 0.4156 0.2895 0.065 Uiso calc 1 . .
C C8 0.8098(6) 0.4013(2) 0.2484(4) 0.0413(8) Uani d 1 . .
C C9 0.7288(6) 0.46160(19) 0.2099(4) 0.0411(8) Uani d 1 . .
C C10 0.8339(8) 0.5109(2) 0.2159(6) 0.0581(12) Uani d 1 . .
H H10A 0.7642 0.5470 0.1925 0.087 Uiso calc 1 . .
H H10B 0.8367 0.5034 0.1547 0.087 Uiso calc 1 . .
H H10C 0.9684 0.5139 0.3043 0.087 Uiso calc 1 . .
C C11 0.2812(6) 0.51712(17) 0.0783(4) 0.0395(8) Uani d 1 . .
O O7 -0.1567(6) 0.37785(16) -0.3329(4) 0.0583(9) Uani d 1 . .
O O8 -0.3794(8) 0.4429(3) -0.4153(4) 0.1019(19) Uani d 1 . .
O O9 -0.1190(6) 0.43889(19) -0.2064(4) 0.0661(10) Uani d 1 . .
N N8 -0.2184(6) 0.41941(17) -0.3193(4) 0.0478(8) Uani d 1 . .
O O10 0.3359(7) 0.6816(2) 0.0444(5) 0.0779(12) Uani d 1 . .
O O11 0.5420(7) 0.63334(18) 0.0667(5) 0.0734(11) Uani d 1 . .
O O12 0.5472(8) 0.72787(19) 0.0658(5) 0.0800(13) Uani d 1 . .
N N9 0.4759(6) 0.68165(16) 0.0580(4) 0.0472(8) Uani d 1 . .
N N10 1.1785(13) 0.4007(4) 0.5921(13) 0.057(3) Uani d 0.549(14) A 1
O O13 1.0404(14) 0.3721(4) 0.5584(10) 0.081(3) Uani d 0.549(14) A 1
O O14 1.140(2) 0.4516(4) 0.5481(15) 0.088(5) Uani d 0.549(14) A 1
O O15 1.3432(14) 0.3775(4) 0.6638(14) 0.124(6) Uani d 0.549(14) A 1
N N10B 1.218(2) 0.4132(7) 0.583(2) 0.079(5) Uani d 0.451(14) A 2
O O13B 1.172(3) 0.3651(5) 0.5935(18) 0.118(6) Uani d 0.451(14) A 2
O O14B 1.385(2) 0.4221(7) 0.633(2) 0.140(8) Uani d 0.451(14) A 2
O O15B 1.102(3) 0.4556(8) 0.532(3) 0.118(9) Uani d 0.451(14) A 2

loop_
_atom_site_aniso_label
_atom_site_aniso_U_11
_atom_site_aniso_U_22
_atom_site_aniso_U_33
_atom_site_aniso_U_12
_atom_site_aniso_U_13
_atom_site_aniso_U_23
Sm1 0.02879(9) 0.02325(9) 0.03029(9) 0.00034(5) 0.02301(8) 0.00002(5)
O1 0.0467(15) 0.0318(13) 0.0576(17) -0.0029(11) 0.0412(14) -0.0039(11)
O2 0.0433(14) 0.0350(13) 0.0496(16) 0.0043(11) 0.0346(14) 0.0061(11)
O3 0.0559(18) 0.0561(18) 0.0452(16) 0.0046(15) 0.0380(16) 0.0020(14)
O4 0.0573(18) 0.0544(18) 0.0499(17) -0.0153(14) 0.0417(16) -0.0069(14)
O5 0.068(2) 0.0384(15) 0.0420(15) -0.0060(13) 0.0408(16) -0.0023(12)
O6 0.064(2) 0.0532(18) 0.0533(17) 0.0096(15) 0.0470(17) 0.0002(14)
N1 0.052(2) 0.0370(18) 0.079(3) -0.0106(15) 0.050(2) -0.0113(17)
N2 0.0464(18) 0.0312(15) 0.0522(19) -0.0010(13) 0.0371(17) -0.0042(13)
N3 0.0413(16) 0.0341(15) 0.0409(16) 0.0036(12) 0.0312(15) 0.0001(12)
N4 0.0414(16) 0.0418(17) 0.0428(16) 0.0025(13) 0.0343(15) -0.0002(13)
N5 0.0413(16) 0.0389(16) 0.0457(17) 0.0035(13) 0.0332(15) 0.0058(13)
N6 0.0455(18) 0.0329(16) 0.060(2) 0.0027(13) 0.0403(18) 0.0087(14)
N7 0.059(2) 0.0358(17) 0.068(2) 0.0100(15) 0.050(2) 0.0116(16)
C1 0.0399(18) 0.0333(17) 0.0417(18) -0.0013(14) 0.0307(17) -0.0017(14)
C2 0.050(2) 0.0363(18) 0.046(2) 0.0067(16) 0.0371(19) 0.0014(15)
C3 0.089(4) 0.034(2) 0.113(5) 0.011(2) 0.083(4) 0.003(3)
C4 0.0411(19) 0.045(2) 0.0402(19) 0.0071(15) 0.0313(17) 0.0031(15)
C5 0.049(2) 0.057(3) 0.062(3) 0.012(2) 0.043(2) 0.003(2)
C6 0.049(2) 0.070(3) 0.076(3) 0.007(2) 0.050(3) 0.002(3)
C7 0.042(2) 0.068(3) 0.061(3) 0.0018(19) 0.041(2) 0.003(2)
C8 0.0386(19) 0.050(2) 0.0419(19) 0.0009(16) 0.0320(18) 0.0024(16)
C9 0.0390(19) 0.047(2) 0.0412(19) -0.0019(15) 0.0312(17) 0.0029(15)
C10 0.057(3) 0.058(3) 0.077(3) -0.005(2) 0.055(3) 0.004(2)
C11 0.0425(19) 0.0373(18) 0.0403(18) 0.0044(15) 0.0313(17) 0.0054(14)
O7 0.070(2) 0.0537(18) 0.060(2) 0.0003(17) 0.051(2) -0.0055(16)
O8 0.098(3) 0.119(4) 0.050(2) 0.053(3) 0.043(2) 0.016(2)
O9 0.065(2) 0.089(3) 0.0483(18) -0.0188(19) 0.0434(18) -0.0213(18)
N8 0.055(2) 0.047(2) 0.0429(18) -0.0066(16) 0.0369(18) -0.0027(15)
O10 0.078(3) 0.075(3) 0.108(4) 0.015(2) 0.077(3) 0.013(2)
O11 0.114(3) 0.050(2) 0.102(3) 0.015(2) 0.094(3) 0.009(2)
O12 0.106(3) 0.059(2) 0.096(3) -0.015(2) 0.081(3) -0.005(2)
N9 0.056(2) 0.0414(18) 0.0499(19) 0.0048(15) 0.0409(18) 0.0029(14)
N10 0.054(5) 0.038(6) 0.046(4) 0.018(4) 0.027(4) 0.000(4)
O13 0.060(5) 0.047(4) 0.100(7) 0.000(4) 0.049(5) 0.017(4)
O14 0.072(6) 0.019(4) 0.090(7) -0.004(3) 0.036(5) 0.003(4)
O15 0.057(6) 0.062(6) 0.185(13) 0.017(4) 0.070(7) 0.018(6)
N10B 0.098(12) 0.056(9) 0.096(11) 0.009(9) 0.076(10) -0.003(8)
O13B 0.121(15) 0.040(6) 0.181(16) 0.022(7) 0.109(13) 0.031(7)
O14B 0.095(9) 0.117(14) 0.206(19) -0.033(9) 0.111(12) -0.052(12)
O15B 0.132(15) 0.092(12) 0.19(2) 0.034(10) 0.140(17) 0.042(12)

loop_
_atom_type_symbol
_atom_type_description
_atom_type_scat_dispersion_real
_atom_type_scat_dispersion_imag
_atom_type_scat_source
H H 0.0000 0.0000 'International Tables Vol C Tables 4.2.6.8 and 6.1.1.4'
C C 0.0033 0.0016 'International Tables Vol C Tables 4.2.6.8 and 6.1.1.4'
N N 0.0061 0.0033 'International Tables Vol C Tables 4.2.6.8 and 6.1.1.4'
O O 0.0106 0.0060 'International Tables Vol C Tables 4.2.6.8 and 6.1.1.4'
Sm Sm -0.1638 3.4418 'International Tables Vol C Tables 4.2.6.8 and 6.1.1.4'

loop_
_geom_angle_atom_site_label_1
_geom_angle_atom_site_label_2
_geom_angle_atom_site_label_3
_geom_angle
_geom_angle_publ_flag
O1 Sm1 O2 90.78(10) yes
O1 Sm1 O4 139.06(11) yes
O2 Sm1 O4 99.03(12) yes
O1 Sm1 O3 75.33(12) yes
O2 Sm1 O3 73.21(12) yes
O4 Sm1 O3 145.52(12) yes
O1 Sm1 O5 79.97(11) yes
O2 Sm1 O5 141.02(11) yes
O4 Sm1 O5 67.49(11) yes
O3 Sm1 O5 137.95(11) yes
O1 Sm1 O6 76.13(11) yes
O2 Sm1 O6 67.41(12) yes
O4 Sm1 O6 71.45(12) yes
O3 Sm1 O6 130.31(12) yes
O5 Sm1 O6 73.61(12) yes
O1 Sm1 N3 66.00(11) yes
O2 Sm1 N3 141.57(11) yes
O4 Sm1 N3 118.73(12) yes
O3 Sm1 N3 71.51(12) yes
O5 Sm1 N3 67.49(11) yes
O6 Sm1 N3 129.07(12) yes
O1 Sm1 N4 127.38(10) yes
O2 Sm1 N4 122.90(11) yes
O4 Sm1 N4 79.15(12) yes
O3 Sm1 N4 77.72(12) yes
O5 Sm1 N4 91.48(12) yes
O6 Sm1 N4 150.29(12) yes
N3 Sm1 N4 62.86(11) yes
O1 Sm1 N5 146.23(11) yes
O2 Sm1 N5 63.90(11) yes
O4 Sm1 N5 70.59(12) yes
O3 Sm1 N5 76.05(12) yes
O5 Sm1 N5 133.78(11) yes
O6 Sm1 N5 110.36(12) yes
N3 Sm1 N5 120.15(12) yes
N4 Sm1 N5 61.93(11) yes
C1 O1 Sm1 121.9(3) yes
C11 O2 Sm1 124.4(3) yes
Sm1 O3 H3A 109.6 no
Sm1 O3 H3B 109.8 no
H3A O3 H3B 104.1 no
Sm1 O4 H4A 111.3 no
Sm1 O4 H4B 110.7 no
H4A O4 H4B 103.0 no
Sm1 O5 H5A 111.6 no
Sm1 O5 H5B 111.5 no
H5A O5 H5B 102.4 no
Sm1 O6 H6A 113.8 no
Sm1 O6 H6B 112.7 no
H6A O6 H6B 100.4 no
C1 N1 H1A 120.0 no
C1 N1 H1B 120.0 no
H1A N1 H1B 120.0 no
N3 N2 C1 115.7(3) yes
N3 N2 H2 122.2 no
C1 N2 H2 122.2 no
C2 N3 N2 120.6(3) yes
C2 N3 Sm1 124.6(3) yes
N2 N3 Sm1 114.5(2) yes
C4 N4 C8 119.4(4) yes
C4 N4 Sm1 119.5(3) yes
C8 N4 Sm1 120.7(3) yes
C9 N5 N6 121.3(4) yes
C9 N5 Sm1 122.8(3) yes
N6 N5 Sm1 114.5(3) yes
N5 N6 C11 115.2(3) yes
N5 N6 H6 122.4 no
C11 N6 H6 122.4 no
C11 N7 H7A 120.0 no
C11 N7 H7B 120.0 no
H7A N7 H7B 120.0 no
O1 C1 N1 122.0(4) yes
O1 C1 N2 121.5(4) yes
N1 C1 N2 116.5(3) yes
N3 C2 C4 114.2(4) yes
N3 C2 C3 124.6(4) yes
C4 C2 C3 121.0(4) yes
C2 C3 H3C 109.5 no
C2 C3 H3D 109.5 no
H3C C3 H3D 109.5 no
C2 C3 H3E 109.5 no
H3C C3 H3E 109.5 no
H3D C3 H3E 109.5 no
N4 C4 C5 121.1(4) yes
N4 C4 C2 116.1(3) yes
C5 C4 C2 122.6(4) yes
C6 C5 C4 118.8(4) yes
C6 C5 H5 120.6 no
C4 C5 H5 120.6 no
C7 C6 C5 120.0(5) yes
C7 C6 H6C 120.0 no
C5 C6 H6C 120.0 no
C6 C7 C8 118.6(5) yes
C6 C7 H7 120.7 no
C8 C7 H7 120.7 no
N4 C8 C7 122.0(4) yes
N4 C8 C9 116.0(4) yes
C7 C8 C9 121.9(4) yes
N5 C9 C8 113.9(4) yes
N5 C9 C10 124.9(4) yes
C8 C9 C10 121.2(4) yes
C9 C10 H10A 109.5 no
C9 C10 H10B 109.5 no
H10A C10 H10B 109.5 no
C9 C10 H10C 109.5 no
H10A C10 H10C 109.5 no
H10B C10 H10C 109.5 no
O2 C11 N7 124.0(4) yes
O2 C11 N6 119.5(4) yes
N7 C11 N6 116.4(4) yes
O8 N8 O7 121.4(4) yes
O8 N8 O9 117.8(5) yes
O7 N8 O9 120.8(4) yes
O12 N9 O11 121.7(5) yes
O12 N9 O10 121.0(4) yes
O11 N9 O10 117.3(4) yes
O15 N10 O13 119.4(10) yes
O15 N10 O14 123.1(11) yes
O13 N10 O14 117.5(9) yes
O14B N10B O13B 122.0(13) yes
O14B N10B O15B 117.9(13) yes
O13B N10B O15B 119.7(13) yes

loop_
_geom_bond_atom_site_label_1
_geom_bond_atom_site_label_2
_geom_bond_distance
_geom_bond_publ_flag
Sm1 O1 2.317(3) yes
Sm1 O2 2.332(3) yes
Sm1 O4 2.364(3) yes
Sm1 O3 2.418(3) yes
Sm1 O5 2.427(3) yes
Sm1 O6 2.438(3) yes
Sm1 N3 2.473(3) yes
Sm1 N4 2.504(3) yes
Sm1 N5 2.530(3) yes
O1 C1 1.243(4) yes
O2 C11 1.249(5) yes
O3 H3A 0.8584 no
O3 H3B 0.8585 no
O4 H4A 0.8808 no
O4 H4B 0.8797 no
O5 H5A 0.8970 no
O5 H5B 0.8972 no
O6 H6A 0.9362 no
O6 H6B 0.9325 no
N1 C1 1.333(5) yes
N1 H1A 0.8600 no
N1 H1B 0.8600 no
N2 N3 1.363(5) yes
N2 C1 1.367(5) yes
N2 H2 0.8600 no
N3 C2 1.282(5) yes
N4 C4 1.345(5) yes
N4 C8 1.347(5) yes
N5 C9 1.290(5) yes
N5 N6 1.365(5) yes
N6 C11 1.376(5) yes
N6 H6 0.8600 no
N7 C11 1.312(5) yes
N7 H7A 0.8600 no
N7 H7B 0.8600 no
C2 C4 1.476(6) yes
C2 C3 1.497(6) yes
C3 H3C 0.9600 no
C3 H3D 0.9600 no
C3 H3E 0.9600 no
C4 C5 1.404(6) yes
C5 C6 1.385(8) yes
C5 H5 0.9300 no
C6 C7 1.371(7) yes
C6 H6C 0.9300 no
C7 C8 1.395(6) yes
C7 H7 0.9300 no
C8 C9 1.476(6) yes
C9 C10 1.494(6) yes
C10 H10A 0.9600 no
C10 H10B 0.9600 no
C10 H10C 0.9600 no
O7 N8 1.228(5) yes
O8 N8 1.227(6) yes
O9 N8 1.250(5) yes
O10 N9 1.257(6) yes
O11 N9 1.238(5) yes
O12 N9 1.226(6) yes
N10 O15 1.229(8) yes
N10 O13 1.243(9) yes
N10 O14 1.247(9) yes
N10B O14B 1.234(10) yes
N10B O13B 1.242(10) yes
N10B O15B 1.243(10) yes

loop_
_geom_hbond_atom_site_label_D
_geom_hbond_atom_site_label_H
_geom_hbond_atom_site_label_A
_geom_hbond_site_symmetry_A
_geom_hbond_distance_DH
_geom_hbond_distance_HA
_geom_hbond_distance_DA
_geom_hbond_angle_DHA
_geom_hbond_publ_flag
O3 H3A O9 . 0.86 2.04 2.895(6) 173 yes
O4 H4B O14 . 0.88 2.33 3.050(15) 139 yes
O4 H4B O13 . 0.88 1.82 2.638(11) 155 yes
O4 H4B O15B . 0.88 2.11 2.805(19) 135 yes
O4 H4B N10 . 0.88 2.42 3.278(9) 164 yes
O4 H4A O14 3_766 0.88 1.89 2.706(9) 153 yes
O4 H4A O15B 3_766 0.88 1.96 2.735(19) 147 yes
O4 H4A O14B 3_766 0.88 2.47 3.239(17) 146 yes
O4 H4A N10B 3_766 0.88 2.57 3.420(15) 164 yes
O5 H5A O12 2_645 0.90 2.21 2.957(6) 141 yes
O5 H5B O7 1_656 0.90 1.93 2.767(5) 155 yes
O5 H5B N8 1_656 0.90 2.63 3.511(5) 170 yes
O5 H5B O8 1_656 0.90 2.66 3.455(6) 149 yes
O6 H6A O8 3_565 0.94 2.34 3.055(6) 133 yes
O6 H6A O9 3_565 0.94 2.33 3.192(6) 154 yes
O6 H6B O8 1_656 0.93 1.89 2.812(6) 171 yes
N1 H1A O10 3_565 0.86 2.11 2.938(6) 162 yes
N1 H1B O13 4_465 0.86 1.93 2.780(8) 173 yes
N1 H1B O13B 4_465 0.86 2.18 2.936(13) 146 yes
N2 H2 O15 4_465 0.86 2.06 2.914(11) 175 yes
N2 H2 O13B 4_465 0.86 2.03 2.801(13) 149 yes
O3 H3A O2 . 0.86 2.53 2.833(5) 102 yes
O3 H3B N3 . 0.86 2.56 2.858(5) 101 yes
O4 H4A N5 . 0.88 2.52 2.831(5) 101 yes
N6 H6 O11 . 0.86 2.19 3.031(5) 166 yes
N7 H7A O2 3_565 0.86 2.29 3.095(5) 156 yes
N7 H7B O10 . 0.86 2.16 2.995(6) 163 yes

loop_
_geom_torsion_atom_site_label_1
_geom_torsion_atom_site_label_2
_geom_torsion_atom_site_label_3
_geom_torsion_atom_site_label_4
_geom_torsion
_geom_torsion_publ_flag
C1 N2 N3 C2 -179.1(4) no
C1 N2 N3 Sm1 6.2(4) no
C9 N5 N6 C11 179.2(4) no
Sm1 N5 N6 C11 -14.3(5) no
Sm1 O1 C1 N1 177.1(3) no
Sm1 O1 C1 N2 -3.5(5) no
N3 N2 C1 O1 -2.2(6) no
N3 N2 C1 N1 177.1(4) no
N2 N3 C2 C4 176.1(4) no
Sm1 N3 C2 C4 -9.9(5) no
N2 N3 C2 C3 0.1(7) no
Sm1 N3 C2 C3 174.1(4) no
C8 N4 C4 C5 4.0(6) no
Sm1 N4 C4 C5 -168.9(3) no
C8 N4 C4 C2 -171.2(4) no
Sm1 N4 C4 C2 15.8(5) no
N3 C2 C4 N4 -4.3(5) no
C3 C2 C4 N4 171.9(4) no
N3 C2 C4 C5 -179.5(4) no
C3 C2 C4 C5 -3.3(7) no
N4 C4 C5 C6 -0.8(7) no
C2 C4 C5 C6 174.1(5) no
C4 C5 C6 C7 -2.6(8) no
C5 C6 C7 C8 2.8(9) no
C4 N4 C8 C7 -3.9(6) no
Sm1 N4 C8 C7 169.0(4) no
C4 N4 C8 C9 172.0(4) no
Sm1 N4 C8 C9 -15.2(5) no
C6 C7 C8 N4 0.4(8) no
C6 C7 C8 C9 -175.2(5) no
N6 N5 C9 C8 -175.8(4) no
Sm1 N5 C9 C8 18.9(5) no
N6 N5 C9 C10 2.2(7) no
Sm1 N5 C9 C10 -163.2(4) no
N4 C8 C9 N5 -2.2(6) no
C7 C8 C9 N5 173.7(4) no
N4 C8 C9 C10 179.8(4) no
C7 C8 C9 C10 -4.4(7) no
Sm1 O2 C11 N7 -171.0(3) no
Sm1 O2 C11 N6 10.1(6) no
N5 N6 C11 O2 4.2(6) no
N5 N6 C11 N7 -174.8(4) no

_cod_database_fobs_code 1550079
